data_7021628
loop_
_publ_author_name
'Mishra, Shashank'
'Jeanneau, Erwann'
'Bulin, Anne-Laure'
'Ledoux, Gilles'
'Jouguet, Bernadette'
'Amans, David'
'Belsky, Andrei'
'Daniele, St\'ephane'
'Dujardin, Christophe'

_publ_section_title
;
 A molecular precursor approach to monodisperse scintillating CeF3
 nanocrystals.
;
_journal_issue 35
_journal_name_full 'Dalton transactions (Cambridge, England : 2003)'
_journal_page_first 12633
_journal_page_last 12643
_journal_paper_doi 10.1039/c3dt50605c
_journal_volume 42
_journal_year 2013
_chemical_formula_moiety 'C24 H36 Ce2 F18 O18 S6'
_chemical_formula_sum 'C24 H36 Ce2 F18 O18 S6'
_chemical_formula_weight 1427.14
_space_group_IT_number 15
_symmetry_cell_setting monoclinic
_symmetry_space_group_name_Hall '-C 2yc'
_symmetry_space_group_name_H-M 'C 1 2/c 1'
_atom_sites_solution_hydrogens geom
_atom_sites_solution_primary direct
_audit_creation_date 11-01-31
_audit_creation_method CRYSTALS_ver_14.11
_cell_angle_alpha 90
_cell_angle_beta 108.759(7)
_cell_angle_gamma 90
_cell_formula_units_Z 4
_cell_length_a 21.294(2)
_cell_length_b 12.0211(9)
_cell_length_c 19.4130(10)
_cell_measurement_reflns_used 14331
_cell_measurement_temperature 110
_cell_measurement_theta_max 29.5058
_cell_measurement_theta_min 3.3292
_cell_volume 4705.3(6)
_computing_cell_refinement
;
CrysAlisPro, Agilent Technologies,
Version 1.171.34.46 (release 25-11-2010 CrysAlis171 .NET)
(compiled Nov 25 2010,17:55:46)
;
_computing_data_collection
;
CrysAlisPro, Agilent Technologies,
Version 1.171.34.46 (release 25-11-2010 CrysAlis171 .NET)
(compiled Nov 25 2010,17:55:46)
;
_computing_data_reduction
;
CrysAlisPro, Agilent Technologies,
Version 1.171.34.46 (release 25-11-2010 CrysAlis171 .NET)
(compiled Nov 25 2010,17:55:46)
;
_computing_molecular_graphics 'CAMERON (Watkin et al., 1996)'
_computing_publication_material 'CRYSTALS (Betteridge et al., 2003)'
_computing_structure_refinement 'CRYSTALS (Betteridge et al., 2003)'
_computing_structure_solution 'SIR97 (Altomare et al., 1999)'
_diffrn_ambient_temperature 110
_diffrn_detector_area_resol_mean 10.4685
_diffrn_measured_fraction_theta_full 0.996
_diffrn_measured_fraction_theta_max 0.906
_diffrn_measurement_device_type 'Xcalibur, Atlas, Gemini ultra'
_diffrn_measurement_method \w
_diffrn_radiation_monochromator graphite
_diffrn_radiation_source 'Enhance (Mo) X-ray Source'
_diffrn_radiation_type 'Mo K\a'
_diffrn_radiation_wavelength 0.7107
_diffrn_reflns_av_R_equivalents 0.062
_diffrn_reflns_limit_h_max 28
_diffrn_reflns_limit_h_min -28
_diffrn_reflns_limit_k_max 16
_diffrn_reflns_limit_k_min -15
_diffrn_reflns_limit_l_max 25
_diffrn_reflns_limit_l_min -25
_diffrn_reflns_number 29907
_diffrn_reflns_theta_full 26.612
_diffrn_reflns_theta_max 29.569
_diffrn_reflns_theta_min 3.336
_diffrn_standards_number 0
_exptl_absorpt_coefficient_mu 2.312
_exptl_absorpt_correction_T_max 0.789
_exptl_absorpt_correction_T_min 0.695
_exptl_absorpt_correction_type analytical
_exptl_absorpt_process_details
;
CrysAlisPro, Agilent Technologies,
Version 1.171.34.46 (release 25-11-2010 CrysAlis171 .NET)
(compiled Nov 25 2010,17:55:46)
Analytical numeric absorption correction using a multifaceted crystal
model based on expressions derived by R.C. Clark & J.S. Reid.
(Clark, R. C. & Reid, J. S. (1995). Acta Cryst. A51, 887-897)
;
_exptl_crystal_colour colorless
_exptl_crystal_density_diffrn 2.014
_exptl_crystal_density_method 'not measured'
_exptl_crystal_description block
_exptl_crystal_F_000 2792
_exptl_crystal_size_max 0.199
_exptl_crystal_size_mid 0.152
_exptl_crystal_size_min 0.118
_refine_diff_density_max 1.86
_refine_diff_density_min -2.08
_refine_ls_extinction_method None
_refine_ls_goodness_of_fit_ref 1.0092
_refine_ls_hydrogen_treatment none
_refine_ls_matrix_type full
_refine_ls_number_parameters 391
_refine_ls_number_reflns 5967
_refine_ls_number_restraints 120
_refine_ls_R_factor_all 0.0576
_refine_ls_R_factor_gt 0.0507
_refine_ls_shift/su_max 0.0007018
_refine_ls_shift/su_mean 0.0000126
_refine_ls_structure_factor_coef Fsqd
_refine_ls_weighting_details
;
Method= Modified Sheldrick
w=1/[\s^2^(F^2^) + ( 0.06P)^2^ +*****P]
,where P=(max(Fo^2^,0) + 2Fc^2^)/3
;
_refine_ls_weighting_scheme calc
_refine_ls_wR_factor_all 0.1385
_refine_ls_wR_factor_gt 0.1308
_refine_ls_wR_factor_ref 0.1385
_reflns_limit_h_max 28
_reflns_limit_h_min -28
_reflns_limit_k_max 16
_reflns_limit_k_min 0
_reflns_limit_l_max 25
_reflns_limit_l_min 0
_reflns_number_gt 5261
_reflns_number_total 5967
_reflns_threshold_expression I>2.0\s(I)
_oxford_diffrn_Wilson_B_factor 1.68
_oxford_diffrn_Wilson_scale 0.79
_oxford_refine_ls_r_factor_ref 0.0576
_oxford_refine_ls_scale 1.179(5)
_oxford_reflns_number_all 5967
_oxford_reflns_threshold_expression_ref I>-10.0\s(I)
_oxford_structure_analysis_title 'sm16 in C 1 2/c 1'
_cod_data_source_file c3dt50605c.txt
_cod_data_source_block complex6
_cod_original_sg_symbol_H-M 'C 2/c '
_cod_database_code 7021628

loop_
_symmetry_equiv_pos_as_xyz
x,y,z
-x,-y,-z
x+1/2,y+1/2,z
-x+1/2,-y+1/2,-z
-x,y,-z+1/2
x,-y,z+1/2
-x+1/2,y+1/2,-z+1/2
x+1/2,-y+1/2,z+1/2

loop_
_atom_site_label
_atom_site_type_symbol
_atom_site_fract_x
_atom_site_fract_y
_atom_site_fract_z
_atom_site_U_iso_or_equiv
_atom_site_occupancy
_atom_site_adp_type
_atom_site_refinement_flags_posn
_atom_site_refinement_flags_adp
_atom_site_refinement_flags_occupancy
_atom_site_disorder_assembly
_atom_site_disorder_group
F1 F 0.4085(11) 0.3857(13) 0.2292(8) 0.0486 0.44(3) Uani D U P 1 1
F2 F 0.3407(9) 0.2490(19) 0.1924(9) 0.0482 0.44(3) Uani D U P 1 1
F3 F 0.4435(9) 0.2169(18) 0.2376(9) 0.0542 0.44(3) Uani D U P 1 1
F4 F 0.3262(3) 0.6134(5) 0.5391(4) 0.0583 0.802(10) Uani D U P 2 1
F5 F 0.2232(4) 0.6376(6) 0.5102(5) 0.0608 0.802(10) Uani D U P 2 1
F6 F 0.2730(4) 0.6340(5) 0.4306(3) 0.0569 0.802(10) Uani D U P 2 1
F7 F 0.0962(14) 0.3200(14) 0.2751(9) 0.0577 0.44(4) Uani D U P 3 1
F8 F 0.0627(9) 0.153(2) 0.2908(10) 0.0573 0.44(4) Uani D U P 3 1
F9 F 0.1433(13) 0.176(2) 0.2465(11) 0.0459 0.44(4) Uani D U P 3 1
F10 F 0.3380(6) 0.2941(16) 0.1902(6) 0.0457 0.56(3) Uani D U P 1 2
F11 F 0.4195(8) 0.1833(10) 0.2273(6) 0.0424 0.56(3) Uani D U P 1 2
F12 F 0.4367(10) 0.3585(12) 0.2395(9) 0.0543 0.56(3) Uani D U P 1 2
F13 F 0.2195(14) 0.630(2) 0.4276(12) 0.0600 0.198(10) Uani D U P 2 2
F14 F 0.3177(11) 0.637(2) 0.4792(17) 0.0618 0.198(10) Uani D U P 2 2
F15 F 0.2412(14) 0.629(3) 0.5389(11) 0.0471 0.198(10) Uani D U P 2 2
F16 F 0.0712(9) 0.2921(15) 0.2796(8) 0.0619 0.56(4) Uani D U P 3 2
F17 F 0.0790(8) 0.1161(14) 0.2945(7) 0.0496 0.56(4) Uani D U P 3 2
F18 F 0.1348(10) 0.194(2) 0.2390(9) 0.0479 0.56(4) Uani D U P 3 2
C1 C 0.2646(5) 0.0397(7) 0.2294(4) 0.0492 1.0000 Uani . . . . .
C2 C 0.2986(4) -0.1318(6) 0.3209(5) 0.0468 1.0000 Uani . . . . .
C3 C 0.4334(3) -0.1109(5) 0.5402(4) 0.0314 1.0000 Uani . . . . .
C4 C 0.5148(4) 0.0234(6) 0.6406(4) 0.0378 1.0000 Uani . . . . .
C5 C 0.5730(3) 0.3742(6) 0.5687(4) 0.0350 1.0000 Uani . . . . .
C6 C 0.4876(4) 0.4924(6) 0.6143(4) 0.0364 1.0000 Uani . . . . .
C7 C 0.3877(3) 0.2757(5) 0.3209(3) 0.0229 1.0000 Uani . . . . .
C8 C 0.3952(3) 0.2807(5) 0.2447(3) 0.0298 1.0000 Uani D . . . .
C9 C 0.2584(3) 0.4605(4) 0.4822(3) 0.0216 1.0000 Uani . . . . .
C10 C 0.2667(3) 0.5878(5) 0.4885(3) 0.0279 1.0000 Uani D . . . .
C11 C 0.1678(3) 0.2245(5) 0.3702(3) 0.0206 1.0000 Uani . . . . .
C12 C 0.1148(3) 0.2123(6) 0.2952(3) 0.0344 1.0000 Uani D . . . .
S1 S 0.26899(7) 0.00669(13) 0.31979(8) 0.0265 1.0000 Uani . . . . .
S2 S 0.43171(7) 0.02154(13) 0.58011(8) 0.0258 1.0000 Uani . . . . .
S3 S 0.49323(7) 0.35732(12) 0.57907(8) 0.0236 1.0000 Uani . . . . .
O1 O 0.3290(2) 0.0701(4) 0.3668(3) 0.0326 1.0000 Uani . . . . .
O2 O 0.4320(2) 0.1043(4) 0.5212(2) 0.0288 1.0000 Uani . . . . .
O3 O 0.4448(2) 0.3567(4) 0.5020(2) 0.0257 1.0000 Uani . . . . .
O4 O 0.4309(2) 0.2263(4) 0.3689(2) 0.0269 1.0000 Uani . . . . .
O5 O 0.3376(2) 0.3222(4) 0.3267(2) 0.0326 1.0000 Uani . . . . .
O6 O 0.2970(2) 0.4166(4) 0.4541(3) 0.0338 1.0000 Uani . . . . .
O7 O 0.2168(2) 0.4199(4) 0.5052(3) 0.0341 1.0000 Uani . . . . .
O8 O 0.2251(2) 0.2302(4) 0.3696(2) 0.0301 1.0000 Uani . . . . .
O9 O 0.1452(2) 0.2265(4) 0.4212(2) 0.0301 1.0000 Uani . . . . .
Ce1 Ce 0.344739(13) 0.23112(2) 0.449478(15) 0.0156 1.0000 Uani . . . . .
H51 H 0.5819 0.3104 0.5431 0.0529 1.0000 Uiso . . . . .
H52 H 0.6060 0.3805 0.6158 0.0529 1.0000 Uiso . . . . .
H53 H 0.5724 0.4401 0.5407 0.0529 1.0000 Uiso . . . . .
H61 H 0.4426 0.5056 0.6125 0.0549 1.0000 Uiso . . . . .
H62 H 0.5163 0.4957 0.6639 0.0551 1.0000 Uiso . . . . .
H63 H 0.5007 0.5478 0.5858 0.0550 1.0000 Uiso . . . . .
H21 H 0.2997 -0.1671 0.3654 0.0700 1.0000 Uiso . . . . .
H22 H 0.3427 -0.1292 0.3175 0.0700 1.0000 Uiso . . . . .
H23 H 0.2696 -0.1716 0.2803 0.0699 1.0000 Uiso . . . . .
H11 H 0.2531 0.1162 0.2202 0.0740 1.0000 Uiso . . . . .
H12 H 0.3064 0.0254 0.2231 0.0740 1.0000 Uiso . . . . .
H13 H 0.2311 -0.0057 0.1962 0.0739 1.0000 Uiso . . . . .
H41 H 0.5253 0.0971 0.6596 0.0580 1.0000 Uiso . . . . .
H42 H 0.5184 -0.0280 0.6796 0.0579 1.0000 Uiso . . . . .
H43 H 0.5441 0.0016 0.6146 0.0579 1.0000 Uiso . . . . .
H31 H 0.3932 -0.1215 0.5010 0.0469 1.0000 Uiso . . . . .
H32 H 0.4369 -0.1681 0.5760 0.0469 1.0000 Uiso . . . . .
H33 H 0.4702 -0.1156 0.5224 0.0469 1.0000 Uiso . . . . .

loop_
_atom_site_aniso_label
_atom_site_aniso_U_11
_atom_site_aniso_U_22
_atom_site_aniso_U_33
_atom_site_aniso_U_23
_atom_site_aniso_U_13
_atom_site_aniso_U_12
F1 0.058(8) 0.054(7) 0.034(5) 0.008(5) 0.014(5) -0.018(6)
F2 0.050(6) 0.061(7) 0.036(5) -0.007(5) 0.019(4) -0.018(6)
F3 0.047(6) 0.067(7) 0.057(6) -0.011(5) 0.028(5) 0.004(5)
F4 0.053(3) 0.037(3) 0.072(4) -0.021(3) 0.002(3) -0.012(3)
F5 0.052(4) 0.031(3) 0.116(5) -0.015(4) 0.051(4) 0.000(3)
F6 0.094(5) 0.030(3) 0.051(3) 0.006(2) 0.031(3) -0.010(3)
F7 0.062(7) 0.065(6) 0.040(5) 0.008(5) 0.008(5) 0.014(5)
F8 0.037(6) 0.087(8) 0.043(6) 0.009(6) 0.006(5) -0.011(6)
F9 0.044(6) 0.070(8) 0.023(6) 0.003(5) 0.010(5) 0.007(5)
F10 0.044(5) 0.069(7) 0.023(4) 0.002(4) 0.010(3) 0.013(5)
F11 0.054(6) 0.046(5) 0.034(4) -0.006(3) 0.024(4) 0.006(4)
F12 0.068(7) 0.052(5) 0.051(5) 0.001(4) 0.031(5) -0.020(5)
F13 0.076(9) 0.042(8) 0.055(8) 0.003(7) 0.011(7) 0.000(7)
F14 0.068(9) 0.049(8) 0.060(9) -0.005(7) 0.009(8) 0.009(8)
F15 0.053(8) 0.045(8) 0.033(7) -0.009(7) 0.000(7) 0.018(7)
F16 0.046(6) 0.064(6) 0.047(5) -0.007(4) -0.027(4) 0.025(5)
F17 0.040(5) 0.068(6) 0.032(4) -0.008(4) -0.001(4) -0.023(4)
F18 0.045(6) 0.076(7) 0.020(4) -0.003(4) 0.006(4) -0.025(5)
C1 0.062(5) 0.043(4) 0.036(4) -0.002(3) 0.007(3) -0.016(4)
C2 0.037(4) 0.030(4) 0.065(5) -0.009(3) 0.005(4) 0.000(3)
C3 0.024(3) 0.026(3) 0.040(3) -0.002(3) 0.005(2) 0.003(2)
C4 0.039(4) 0.033(3) 0.029(3) 0.004(3) -0.006(3) 0.012(3)
C5 0.018(3) 0.045(4) 0.040(4) 0.011(3) 0.005(2) -0.001(3)
C6 0.050(4) 0.033(3) 0.025(3) -0.003(3) 0.010(3) -0.001(3)
C7 0.022(3) 0.023(3) 0.023(3) 0.000(2) 0.007(2) -0.002(2)
C8 0.025(3) 0.037(4) 0.029(3) 0.000(2) 0.011(2) -0.001(3)
C9 0.022(3) 0.014(2) 0.026(3) -0.0036(19) 0.004(2) 0.003(2)
C10 0.034(3) 0.017(3) 0.039(3) 0.002(2) 0.021(3) 0.000(2)
C11 0.019(3) 0.023(3) 0.016(2) 0.0014(19) 0.0006(19) -0.001(2)
C12 0.020(3) 0.056(4) 0.024(3) 0.003(3) 0.002(2) -0.006(3)
S1 0.0234(7) 0.0242(7) 0.0311(7) -0.0083(6) 0.0075(5) -0.0034(5)
S2 0.0233(7) 0.0274(7) 0.0264(7) 0.0058(5) 0.0076(5) 0.0093(6)
S3 0.0213(6) 0.0256(7) 0.0213(6) 0.0021(5) 0.0029(5) -0.0058(5)
O1 0.025(2) 0.031(2) 0.040(2) -0.0168(19) 0.0085(18) -0.0049(18)
O2 0.027(2) 0.027(2) 0.034(2) 0.0076(18) 0.0122(18) 0.0089(17)
O3 0.026(2) 0.027(2) 0.0214(19) -0.0013(16) 0.0032(16) -0.0066(17)
O4 0.020(2) 0.032(2) 0.028(2) 0.0050(17) 0.0067(16) 0.0052(17)
O5 0.031(2) 0.041(3) 0.030(2) 0.0087(19) 0.0155(18) 0.012(2)
O6 0.042(3) 0.024(2) 0.039(2) 0.0006(18) 0.017(2) 0.0100(19)
O7 0.029(2) 0.027(2) 0.047(3) 0.010(2) 0.013(2) -0.0067(18)
O8 0.022(2) 0.041(3) 0.030(2) -0.0033(18) 0.0114(18) 0.0022(18)
O9 0.025(2) 0.042(3) 0.023(2) -0.0013(18) 0.0064(17) -0.0068(18)
Ce1 0.01375(16) 0.01487(16) 0.01713(16) -0.00089(10) 0.00359(11) 0.00104(10)

loop_
_atom_type_symbol
_atom_type_scat_dispersion_real
_atom_type_scat_dispersion_imag
_atom_type_scat_Cromer_Mann_a1
_atom_type_scat_Cromer_Mann_b1
_atom_type_scat_Cromer_Mann_a2
_atom_type_scat_Cromer_Mann_b2
_atom_type_scat_Cromer_Mann_a3
_atom_type_scat_Cromer_Mann_b3
_atom_type_scat_Cromer_Mann_a4
_atom_type_scat_Cromer_Mann_b4
_atom_type_scat_Cromer_Mann_c
_atom_type_scat_source
C 0.0033 0.0016 2.3100 20.8439 1.0200 10.2075 1.5886 0.5687 0.8650 51.6512 0.2156 'International Tables Vol C 4.2.6.8 and 6.1.1.4'
H 0.0000 0.0000 0.4930 10.5109 0.3229 26.1257 0.1402 3.1424 0.0408 57.7998 0.0030 'International Tables Vol C 4.2.6.8 and 6.1.1.4'
N 0.0061 0.0033 12.2126 0.0057 3.1322 9.8933 2.0125 28.9975 1.1663 0.5826 -11.5290 'International Tables Vol C 4.2.6.8 and 6.1.1.4'
O 0.0106 0.0060 3.0485 13.2771 2.2868 5.7011 1.5463 0.3239 0.8670 32.9089 0.2508 'International Tables Vol C 4.2.6.8 and 6.1.1.4'
F 0.0171 0.0103 3.5392 10.2825 2.6412 4.2944 1.5170 0.2615 1.0243 26.1476 0.2776 'International Tables Vol C 4.2.6.8 and 6.1.1.4'
S 0.1246 0.1234 6.9053 1.4679 5.2034 22.2151 1.4379 0.2536 1.5863 56.1720 0.8669 'International Tables Vol C 4.2.6.8 and 6.1.1.4'
Ce -0.2486 2.6331 21.1671 2.8122 19.7695 0.2268 11.8513 17.6083 3.3305 127.1130 1.8626 'International Tables Vol C 4.2.6.8 and 6.1.1.4'

loop_
_geom_angle_atom_site_label_1
_geom_angle_site_symmetry_1
_geom_angle_atom_site_label_2
_geom_angle_atom_site_label_3
_geom_angle_site_symmetry_3
_geom_angle
_geom_angle_publ_flag
S1 . C1 H11 . 109.1 no
S1 . C1 H12 . 109.4 no
H11 . C1 H12 . 110.2 no
S1 . C1 H13 . 109.1 no
H11 . C1 H13 . 109.4 no
H12 . C1 H13 . 109.5 no
S1 . C2 H21 . 109.5 no
S1 . C2 H22 . 108.6 no
H21 . C2 H22 . 109.5 no
S1 . C2 H23 . 109.0 no
H21 . C2 H23 . 110.2 no
H22 . C2 H23 . 110.0 no
S2 . C3 H31 . 109.2 no
S2 . C3 H32 . 109.5 no
H31 . C3 H32 . 108.7 no
S2 . C3 H33 . 110.2 no
H31 . C3 H33 . 109.5 no
H32 . C3 H33 . 109.7 no
S2 . C4 H41 . 108.9 no
S2 . C4 H42 . 108.8 no
H41 . C4 H42 . 110.0 no
S2 . C4 H43 . 109.1 no
H41 . C4 H43 . 110.1 no
H42 . C4 H43 . 109.9 no
S3 . C5 H51 . 108.6 no
S3 . C5 H52 . 109.5 no
H51 . C5 H52 . 110.5 no
S3 . C5 H53 . 108.5 no
H51 . C5 H53 . 109.5 no
H52 . C5 H53 . 110.3 no
S3 . C6 H61 . 109.1 no
S3 . C6 H62 . 108.8 no
H61 . C6 H62 . 109.5 no
S3 . C6 H63 . 110.0 no
H61 . C6 H63 . 109.6 no
H62 . C6 H63 . 109.7 no
C8 . C7 O4 . 117.5(5) yes
C8 . C7 O5 . 115.2(5) yes
O4 . C7 O5 . 127.3(6) yes
C7 . C8 F1 . 110.2(8) yes
C7 . C8 F2 . 112.9(9) yes
F1 . C8 F2 . 107.0(10) yes
C7 . C8 F3 . 113.6(8) yes
F1 . C8 F3 . 107.0(10) yes
F2 . C8 F3 . 105.7(11) yes
C7 . C8 F11 . 111.6(6) yes
C7 . C8 F10 . 114.4(8) yes
F11 . C8 F10 . 103.2(8) yes
C7 . C8 F12 . 112.4(8) yes
F11 . C8 F12 . 105.9(8) yes
F10 . C8 F12 . 108.5(9) yes
C10 . C9 O6 . 112.5(5) yes
C10 . C9 O7 . 116.6(5) yes
O6 . C9 O7 . 130.9(5) yes
C9 . C10 F4 . 109.7(5) yes
C9 . C10 F6 . 113.4(5) yes
F4 . C10 F6 . 101.3(6) yes
C9 . C10 F5 . 114.4(6) yes
F4 . C10 F5 . 105.1(7) yes
F6 . C10 F5 . 111.8(7) yes
C9 . C10 F13 . 105.5(12) yes
C9 . C10 F15 . 110.7(17) yes
F13 . C10 F15 . 97.7(17) yes
C9 . C10 F14 . 121.5(13) yes
F13 . C10 F14 . 96.9(19) yes
F15 . C10 F14 . 119(2) yes
C12 . C11 O8 . 115.3(5) yes
C12 . C11 O9 . 113.9(5) yes
O8 . C11 O9 . 130.8(5) yes
C11 . C12 F7 . 103.7(11) yes
C11 . C12 F9 . 109.6(12) yes
F7 . C12 F9 . 104.9(14) yes
C11 . C12 F8 . 117.9(10) yes
F7 . C12 F8 . 109.6(11) yes
F9 . C12 F8 . 110.2(18) yes
C11 . C12 F17 . 108.9(8) yes
C11 . C12 F18 . 117.9(10) yes
F17 . C12 F18 . 100.2(12) yes
C11 . C12 F16 . 113.7(7) yes
F17 . C12 F16 . 105.4(9) yes
F18 . C12 F16 . 109.1(12) yes
C2 . S1 C1 . 97.3(4) yes
C2 . S1 O1 . 103.7(3) yes
C1 . S1 O1 . 104.4(3) yes
C4 . S2 C3 . 98.2(3) yes
C4 . S2 O2 . 104.2(3) yes
C3 . S2 O2 . 104.7(3) yes
C5 . S3 C6 . 97.1(4) yes
C5 . S3 O3 . 105.0(3) yes
C6 . S3 O3 . 105.9(3) yes
S1 . O1 Ce1 . 134.3(3) yes
S2 . O2 Ce1 . 130.4(2) yes
S3 . O3 Ce1 . 127.9(2) yes
C7 . O4 Ce1 . 86.9(3) yes
C7 . O5 Ce1 . 95.4(4) yes
C9 . O6 Ce1 . 137.7(4) yes
Ce1 4_556 O7 C9 . 158.0(4) yes
C11 . O8 Ce1 . 143.8(4) yes
Ce1 4_556 O9 C11 . 151.7(4) yes
O4 . Ce1 O5 . 48.70(13) yes
O4 . Ce1 O7 4_556 133.34(15) yes
O5 . Ce1 O7 4_556 137.30(16) yes
O4 . Ce1 O3 . 67.48(13) yes
O5 . Ce1 O3 . 84.91(14) yes
O7 4_556 Ce1 O3 . 137.75(14) yes
O4 . Ce1 O8 . 112.02(13) yes
O5 . Ce1 O8 . 71.75(15) yes
O7 4_556 Ce1 O8 . 71.33(15) yes
O3 . Ce1 O8 . 143.15(15) yes
O4 . Ce1 O9 4_556 135.45(14) yes
O5 . Ce1 O9 4_556 143.17(16) yes
O7 4_556 Ce1 O9 4_556 71.75(15) yes
O3 . Ce1 O9 4_556 71.71(14) yes
O8 . Ce1 O9 4_556 111.19(14) yes
O4 . Ce1 O1 . 65.90(14) yes
O5 . Ce1 O1 . 77.08(16) yes
O7 4_556 Ce1 O1 . 71.93(16) yes
O3 . Ce1 O1 . 130.38(14) yes
O8 . Ce1 O1 . 72.40(14) yes
O4 . Ce1 O6 . 113.31(14) yes
O5 . Ce1 O6 . 75.39(15) yes
O7 4_556 Ce1 O6 . 111.54(16) yes
O3 . Ce1 O6 . 75.52(15) yes
O8 . Ce1 O6 . 71.29(16) yes
O4 . Ce1 O2 . 77.87(13) yes
O5 . Ce1 O2 . 126.48(14) yes
O7 4_556 Ce1 O2 . 75.06(15) yes
O3 . Ce1 O2 . 75.99(15) yes
O8 . Ce1 O2 . 140.85(15) yes
O9 4_556 Ce1 O1 . 139.67(16) yes
O9 4_556 Ce1 O6 . 71.50(16) yes
O1 . Ce1 O6 . 139.65(16) yes
O9 4_556 Ce1 O2 . 75.66(15) yes
O1 . Ce1 O2 . 78.61(16) yes
O6 . Ce1 O2 . 141.74(16) yes

loop_
_geom_bond_atom_site_label_1
_geom_bond_atom_site_label_2
_geom_bond_site_symmetry_2
_geom_bond_distance
_geom_bond_publ_flag
F1 C8 . 1.349(13) yes
F2 C8 . 1.328(14) yes
F3 C8 . 1.325(12) yes
F4 C10 . 1.366(8) yes
F5 C10 . 1.282(8) yes
F6 C10 . 1.298(8) yes
F7 C12 . 1.374(14) yes
F8 C12 . 1.298(14) yes
F9 C12 . 1.350(16) yes
F10 C8 . 1.341(11) yes
F11 C8 . 1.366(10) yes
F12 C8 . 1.313(11) yes
F13 C10 . 1.381(16) yes
F14 C10 . 1.301(17) yes
F15 C10 . 1.354(18) yes
F16 C12 . 1.301(11) yes
F17 C12 . 1.382(12) yes
F18 C12 . 1.311(14) yes
C1 S1 . 1.772(8) yes
C1 H11 . 0.954 no
C1 H12 . 0.951 no
C1 H13 . 0.962 no
C2 S1 . 1.777(8) yes
C2 H21 . 0.956 no
C2 H22 . 0.964 no
C2 H23 . 0.958 no
C3 S2 . 1.776(7) yes
C3 H31 . 0.954 no
C3 H32 . 0.963 no
C3 H33 . 0.954 no
C4 S2 . 1.781(7) yes
C4 H41 . 0.958 no
C4 H42 . 0.961 no
C4 H43 . 0.958 no
C5 S3 . 1.786(6) yes
C5 H51 . 0.965 no
C5 H52 . 0.959 no
C5 H53 . 0.959 no
C6 S3 . 1.781(7) yes
C6 H61 . 0.961 no
C6 H62 . 0.962 no
C6 H63 . 0.963 no
C7 C8 . 1.541(8) yes
C7 O4 . 1.231(7) yes
C7 O5 . 1.239(7) yes
C9 C10 . 1.541(8) yes
C9 O6 . 1.241(7) yes
C9 O7 . 1.216(7) yes
C11 C12 . 1.535(8) yes
C11 O8 . 1.225(7) yes
C11 O9 . 1.233(7) yes
S1 O1 . 1.516(4) yes
S2 O2 . 1.517(4) yes
S3 O3 . 1.520(4) yes
O1 Ce1 . 2.468(4) yes
O2 Ce1 . 2.460(4) yes
O3 Ce1 . 2.541(4) yes
O4 Ce1 . 2.769(4) yes
O5 Ce1 . 2.583(4) yes
O6 Ce1 . 2.464(4) yes
O7 Ce1 4_556 2.555(4) yes
O8 Ce1 . 2.521(4) yes
O9 Ce1 4_556 2.502(4) yes

loop_
_geom_hbond_atom_site_label_D
_geom_hbond_atom_site_label_H
_geom_hbond_atom_site_label_A
_geom_hbond_site_symmetry_A
_geom_hbond_angle_DHA
_geom_hbond_distance_DH
_geom_hbond_distance_HA
_geom_hbond_distance_DA
_geom_hbond_publ_flag
C5 H53 O3 2_666 160.8(5) 0.96 2.57 3.487(10) yes
C2 H23 O5 7_545 148.9(5) 0.96 2.55 3.404(10) yes
C1 H13 O5 7_545 149.0(5) 0.96 2.49 3.352(10) yes
C3 H33 O2 2_656 173.4(4) 0.95 2.49 3.440(10) yes
